data_2106411
loop_
_publ_author_name
'Ozaki, Y.'
'Ghedira, M.'
'Joubert, J.C.'
'Chenavas, J.'
'Marezio, M.'

_publ_section_title
;
 High-pressure sythesis and bond lengths of calcium copper germanium oxide
 (Ca Cu3)(Ge4) O12
;
_journal_name_full 'Acta Crystallographica B (24,1968-38,1982)'
_journal_page_first 3615
_journal_page_last 3617
_journal_volume 33
_journal_year 1977
_chemical_formula_sum 'Ca Cu3 Ge4 O12'
_space_group_IT_number 204
_symmetry_space_group_name_Hall '-I 2 2 3'
_symmetry_space_group_name_H-M 'I m -3'
_cell_angle_alpha 90
_cell_angle_beta 90
_cell_angle_gamma 90
_cell_formula_units_Z 2
_cell_length_a 7.202
_cell_length_b 7.202
_cell_length_c 7.202
_cell_volume 373.559
_citation_journal_id_ASTM ACBCAR
_cod_data_source_file Ozaki_ACBCAR_1977_763.cif
_cod_data_source_block Ca1Cu3Ge4O12
_cod_original_cell_volume 373.5591
_cod_original_formula_sum 'Ca1 Cu3 Ge4 O12'
_cod_database_code 2106411

loop_
_symmetry_equiv_pos_as_xyz
x,y,z
-x,-y,z
x,-y,-z
-x,y,-z
z,x,y
-z,-x,y
z,-x,-y
-z,x,-y
y,z,x
y,-z,-x
-y,z,-x
-y,-z,x
-x,-y,-z
x,y,-z
-x,y,z
x,-y,z
-z,-x,-y
z,x,-y
-z,x,y
z,-x,y
-y,-z,-x
-y,z,x
y,-z,x
y,z,-x
x+1/2,y+1/2,z+1/2
-x+1/2,-y+1/2,z+1/2
x+1/2,-y+1/2,-z+1/2
-x+1/2,y+1/2,-z+1/2
z+1/2,x+1/2,y+1/2
-z+1/2,-x+1/2,y+1/2
z+1/2,-x+1/2,-y+1/2
-z+1/2,x+1/2,-y+1/2
y+1/2,z+1/2,x+1/2
y+1/2,-z+1/2,-x+1/2
-y+1/2,z+1/2,-x+1/2
-y+1/2,-z+1/2,x+1/2
-x+1/2,-y+1/2,-z+1/2
x+1/2,y+1/2,-z+1/2
-x+1/2,y+1/2,z+1/2
x+1/2,-y+1/2,z+1/2
-z+1/2,-x+1/2,-y+1/2
z+1/2,x+1/2,-y+1/2
-z+1/2,x+1/2,y+1/2
z+1/2,-x+1/2,y+1/2
-y+1/2,-z+1/2,-x+1/2
-y+1/2,z+1/2,x+1/2
y+1/2,-z+1/2,x+1/2
y+1/2,z+1/2,-x+1/2

loop_
_atom_site_label
_atom_site_type_symbol
_atom_site_fract_x
_atom_site_fract_y
_atom_site_fract_z
_atom_site_occupancy
_atom_site_U_iso_or_equiv
Cu1 Cu+2 0 0.5 0.5 1 0.0
Ge1 Ge+4 0.25 0.25 0.25 1 0.0
O1 O-2 0.3012 0.1859 0 1 0.0
Ca1 Ca+2 0 0 0 1 0.0
